data_7221654
loop_
_publ_author_name
'Bhunia, Apurba'
'Manna, Soumen'
'Mistri, Soumen'
'Paul, Aparup'
'Manne, Rajesh Kumar'
'Santra, Manas Kumar'
'Bertolasi, Valerio'
'Manna, Subal Chandra'

_publ_section_title
;
 Synthesis, characterization, TDDFT calculation and biological activity of
 tetradentate ligand based square pyramidal Cu(II) complexes
;
_journal_name_full 'RSC Adv.'
_journal_paper_doi 10.1039/C5RA12324K
_journal_year 2015
_chemical_formula_moiety 'C12 H20 Cu N3 O3, Cl O4'
_chemical_formula_sum 'C12 H20 Cl Cu N3 O7'
_chemical_formula_weight 417.30
_chemical_name_systematic
;
 ?
;
_space_group_IT_number 152
_symmetry_cell_setting trigonal
_symmetry_space_group_name_Hall 'P 31 2"'
_symmetry_space_group_name_H-M 'P 31 2 1'
_atom_sites_solution_hydrogens difmap
_atom_sites_solution_primary direct
_atom_sites_solution_secondary difmap
_audit_creation_method SHELXL-97
_audit_update_record
;
2015-04-17 deposited with the CCDC.
2015-07-24 downloaded from the CCDC.
;
_cell_angle_alpha 90.00
_cell_angle_beta 90.00
_cell_angle_gamma 120.00
_cell_formula_units_Z 6
_cell_length_a 12.3073(5)
_cell_length_b 12.3073(5)
_cell_length_c 19.1117(6)
_cell_measurement_reflns_used 6550
_cell_measurement_temperature 295
_cell_measurement_theta_max 27.00
_cell_measurement_theta_min 3.82
_cell_volume 2507.01(16)
_computing_cell_refinement 'Denzo-SMN (Otwinowski & Minor, 1997)'
_computing_data_collection 'COLLECT (Nonius, 1998)'
_computing_data_reduction 'Denzo-SMN (Otwinowski & Minor, 1997)'
_computing_molecular_graphics 'ORTEP III (Burnett & Johnson, 1996)'
_computing_publication_material 'SHELXL-97 (Sheldrick, 1997), PARST (Nardelli, 1995)'
_computing_structure_refinement 'SHELXL-97 (Sheldrick, 1997)'
_computing_structure_solution 'SIR97 (Altomare et al., 1999)'
_diffrn_ambient_temperature 293(2)
_diffrn_measured_fraction_theta_full 0.991
_diffrn_measured_fraction_theta_max 0.991
_diffrn_measurement_device_type 'Nonius Kappa CCD'
_diffrn_measurement_method '\f scans and \w scans'
_diffrn_radiation_monochromator graphite
_diffrn_radiation_source 'fine-focus sealed tube'
_diffrn_radiation_type MoK\a
_diffrn_radiation_wavelength 0.71073
_diffrn_reflns_av_R_equivalents 0.0307
_diffrn_reflns_av_sigmaI/netI 0.0585
_diffrn_reflns_limit_h_max 15
_diffrn_reflns_limit_h_min -15
_diffrn_reflns_limit_k_max 12
_diffrn_reflns_limit_k_min -13
_diffrn_reflns_limit_l_max 24
_diffrn_reflns_limit_l_min -22
_diffrn_reflns_number 6550
_diffrn_reflns_theta_full 27.00
_diffrn_reflns_theta_max 27.00
_diffrn_reflns_theta_min 3.82
_exptl_absorpt_coefficient_mu 1.507
_exptl_absorpt_correction_T_max 0.972
_exptl_absorpt_correction_T_min 0.935
_exptl_absorpt_correction_type empirical
_exptl_absorpt_process_details 'SORTAV (R.H. Blessing, Acta Crystallogr., 1995, A51, 33)'
_exptl_crystal_colour blue
_exptl_crystal_density_diffrn 1.658
_exptl_crystal_density_method 'not measured'
_exptl_crystal_description needle
_exptl_crystal_F_000 1290
_exptl_crystal_size_max 0.45
_exptl_crystal_size_mid 0.03
_exptl_crystal_size_min 0.025
_refine_diff_density_max 0.431
_refine_diff_density_min -0.432
_refine_diff_density_rms 0.064
_refine_ls_abs_structure_details 'Flack H D (1983), Acta Cryst. A39, 876-881'
_refine_ls_abs_structure_Flack 0.031(19)
_refine_ls_extinction_method none
_refine_ls_goodness_of_fit_ref 1.022
_refine_ls_hydrogen_treatment mixed
_refine_ls_matrix_type full
_refine_ls_number_parameters 273
_refine_ls_number_reflns 3625
_refine_ls_number_restraints 0
_refine_ls_restrained_S_all 1.022
_refine_ls_R_factor_all 0.0643
_refine_ls_R_factor_gt 0.0433
_refine_ls_shift/su_max 0.000
_refine_ls_shift/su_mean 0.000
_refine_ls_structure_factor_coef Fsqd
_refine_ls_weighting_details 'calc w=1/[\s^2^(Fo^2^)+(0.0638P)^2^+0.1514P] where P=(Fo^2^+2Fc^2^)/3'
_refine_ls_weighting_scheme calc
_refine_ls_wR_factor_gt 0.0995
_refine_ls_wR_factor_ref 0.1101
_reflns_number_gt 2860
_reflns_number_total 3625
_reflns_threshold_expression I>2sigma(I)
_cod_data_source_file c5ra12324k2.cif
_cod_data_source_block (complex-2)
_cod_depositor_comments
;
The following automatic conversions were performed:

'_symmetry_cell_setting' value 'Trigonal' changed to 'trigonal'
according to
/usr/data/users/saulius/crontab/automatic-downloads/rss-feeds/RSC/lib/dictionaries/cif_core.dic
dictionary named 'cif_core.dic' version 2.4.2 from 2011-04-26.

Automatic conversion script
Id: cif_fix_values 3271 2015-04-21 07:52:19Z andrius 
;
_cod_original_sg_symbol_H-M P3(1)21
_cod_database_code 7221654

loop_
_symmetry_equiv_pos_as_xyz
'x, y, z'
'-y, x-y, z+1/3'
'-x+y, -x, z+2/3'
'x-y, -y, -z+2/3'
'-x, -x+y, -z+1/3'
'y, x, -z'

loop_
_atom_site_label
_atom_site_type_symbol
_atom_site_fract_x
_atom_site_fract_y
_atom_site_fract_z
_atom_site_U_iso_or_equiv
_atom_site_adp_type
_atom_site_occupancy
_atom_site_symmetry_multiplicity
_atom_site_calc_flag
_atom_site_refinement_flags
Cu1 Cu 0.86652(5) 0.08262(4) 0.43763(2) 0.04122(16) Uani 1 1 d .
O1 O 0.8148(3) -0.0860(3) 0.41132(14) 0.0438(6) Uani 1 1 d .
C1 C 0.6979(4) -0.1786(4) 0.41150(18) 0.0401(9) Uani 1 1 d .
C2 C 0.6778(4) -0.3018(4) 0.40756(17) 0.0441(9) Uani 1 1 d .
C3 C 0.5572(5) -0.4058(5) 0.4090(2) 0.0592(13) Uani 1 1 d .
H3 H 0.550(5) -0.485(5) 0.407(2) 0.069(16) Uiso 1 1 d .
C4 C 0.4528(5) -0.3881(6) 0.4115(2) 0.0703(15) Uani 1 1 d .
H4 H 0.367(4) -0.465(4) 0.405(2) 0.046(12) Uiso 1 1 d .
C5 C 0.4689(4) -0.2720(6) 0.4132(2) 0.0616(14) Uani 1 1 d .
H5 H 0.395(5) -0.254(5) 0.411(2) 0.065(14) Uiso 1 1 d .
C6 C 0.5913(4) -0.1632(4) 0.4144(2) 0.0472(10) Uani 1 1 d .
C7 C 0.5985(4) -0.0442(5) 0.4243(2) 0.0535(11) Uani 1 1 d .
H7 H 0.511(5) -0.052(5) 0.422(2) 0.055(12) Uiso 1 1 d .
N1 N 0.6985(4) 0.0584(4) 0.43646(17) 0.0497(9) Uani 1 1 d .
C8 C 0.6953(6) 0.1747(6) 0.4536(3) 0.0658(14) Uani 1 1 d .
H8A H 0.6715 0.1729 0.5022 0.079 Uiso 1 1 calc R
H8B H 0.6338 0.1804 0.4244 0.079 Uiso 1 1 calc R
C9 C 0.8224(5) 0.2854(5) 0.4411(3) 0.0620(13) Uani 1 1 d .
H9A H 0.8350 0.3028 0.3913 0.074 Uiso 1 1 calc R
H9B H 0.8290 0.3586 0.4642 0.074 Uiso 1 1 calc R
N2 N 0.9192(4) 0.2600(4) 0.4682(2) 0.0519(10) Uani 1 1 d .
H2N H 0.913(4) 0.256(4) 0.511(2) 0.035(11) Uiso 1 1 d .
C10 C 1.0496(5) 0.3456(5) 0.4472(2) 0.0594(12) Uani 1 1 d .
H10A H 1.0881 0.4166 0.4789 0.071 Uiso 1 1 calc R
H10B H 1.0520 0.3767 0.4003 0.071 Uiso 1 1 calc R
C11 C 1.1202(5) 0.2742(5) 0.4494(3) 0.0566(12) Uani 1 1 d .
H11A H 1.131(4) 0.253(4) 0.500(2) 0.047(12) Uiso 1 1 d .
H11B H 1.186(5) 0.311(5) 0.437(2) 0.046(14) Uiso 1 1 d .
N3 N 1.0458(4) 0.1534(4) 0.4117(2) 0.0466(9) Uani 1 1 d .
H3N1 H 1.070(4) 0.106(4) 0.422(2) 0.027(10) Uiso 1 1 d .
H3N2 H 1.052(6) 0.157(6) 0.371(3) 0.069(18) Uiso 1 1 d .
C12 C 0.7765(7) -0.4279(5) 0.4020(3) 0.0671(15) Uani 1 1 d .
H12A H 0.869(6) -0.419(6) 0.399(3) 0.079(17) Uiso 1 1 d .
H12B H 0.720(5) -0.487(6) 0.359(3) 0.070(14) Uiso 1 1 d .
H12C H 0.738(5) -0.465(5) 0.437(3) 0.064(16) Uiso 1 1 d .
O7 O 0.7861(3) -0.3067(3) 0.40211(16) 0.0524(8) Uani 1 1 d .
O2 O 0.9093(4) 0.0416(4) 0.55553(17) 0.0499(8) Uani 1 1 d .
H2W1 H 0.887(4) -0.019(5) 0.559(2) 0.033(14) Uiso 1 1 d .
H2W2 H 0.879(7) 0.059(6) 0.589(3) 0.08(2) Uiso 1 1 d .
Cl1 Cl 0.76998(16) 0.18433(14) 0.66957(6) 0.0726(4) Uani 1 1 d .
O3 O 0.6472(7) 0.1355(10) 0.6338(4) 0.180(4) Uani 1 1 d .
O4 O 0.8571(5) 0.2759(5) 0.6215(2) 0.1008(15) Uani 1 1 d .
O5 O 0.7557(9) 0.2297(7) 0.7305(3) 0.164(3) Uani 1 1 d .
O6 O 0.7970(9) 0.0899(7) 0.6760(3) 0.176(4) Uani 1 1 d .

loop_
_atom_site_aniso_label
_atom_site_aniso_U_11
_atom_site_aniso_U_22
_atom_site_aniso_U_33
_atom_site_aniso_U_23
_atom_site_aniso_U_13
_atom_site_aniso_U_12
Cu1 0.0410(3) 0.0366(3) 0.0497(2) -0.0012(2) 0.0032(2) 0.0221(2)
O1 0.0381(15) 0.0383(16) 0.0551(15) -0.0031(12) 0.0022(11) 0.0193(14)
C1 0.037(2) 0.047(2) 0.0302(17) -0.0014(16) -0.0005(14) 0.0166(19)
C2 0.042(2) 0.043(2) 0.0357(18) -0.0001(15) -0.0010(16) 0.012(2)
C3 0.059(3) 0.042(3) 0.050(2) -0.001(2) -0.005(2) 0.005(2)
C4 0.045(3) 0.069(4) 0.056(3) -0.007(2) -0.002(2) -0.003(3)
C5 0.037(2) 0.084(4) 0.051(2) -0.001(2) 0.0008(19) 0.021(3)
C6 0.036(2) 0.058(3) 0.0389(18) 0.0018(18) 0.0037(15) 0.017(2)
C7 0.040(2) 0.080(4) 0.047(2) 0.006(2) 0.0016(17) 0.036(3)
N1 0.055(2) 0.061(2) 0.0502(19) -0.0027(16) 0.0014(16) 0.041(2)
C8 0.084(4) 0.082(4) 0.067(3) 0.004(3) 0.007(3) 0.068(4)
C9 0.092(4) 0.060(3) 0.056(2) -0.002(2) 0.002(3) 0.055(3)
N2 0.071(3) 0.050(2) 0.045(2) 0.0047(16) 0.0066(18) 0.039(2)
C10 0.081(3) 0.038(3) 0.053(2) 0.0016(19) 0.002(2) 0.025(3)
C11 0.045(3) 0.038(3) 0.067(3) -0.001(2) 0.003(2) 0.006(2)
N3 0.048(2) 0.040(2) 0.051(2) 0.0022(16) 0.0078(16) 0.0208(19)
C12 0.094(5) 0.038(3) 0.069(3) 0.002(2) -0.006(3) 0.032(3)
O7 0.058(2) 0.0383(16) 0.0595(17) -0.0092(13) -0.0094(14) 0.0227(15)
O2 0.067(2) 0.041(2) 0.0484(17) 0.0071(15) 0.0089(15) 0.0323(19)
Cl1 0.1081(12) 0.0717(9) 0.0613(7) 0.0142(6) 0.0274(7) 0.0624(8)
O3 0.097(4) 0.257(11) 0.142(5) 0.039(6) 0.016(4) 0.056(6)
O4 0.103(3) 0.107(4) 0.079(3) 0.029(3) 0.022(2) 0.042(3)
O5 0.285(10) 0.147(6) 0.093(4) -0.015(3) 0.048(5) 0.133(6)
O6 0.334(11) 0.153(6) 0.142(5) 0.055(5) 0.087(6) 0.197(8)

loop_
_atom_type_symbol
_atom_type_description
_atom_type_scat_dispersion_real
_atom_type_scat_dispersion_imag
_atom_type_scat_source
C C 0.0033 0.0016 'International Tables Vol C Tables 4.2.6.8 and 6.1.1.4'
H H 0.0000 0.0000 'International Tables Vol C Tables 4.2.6.8 and 6.1.1.4'
N N 0.0061 0.0033 'International Tables Vol C Tables 4.2.6.8 and 6.1.1.4'
O O 0.0106 0.0060 'International Tables Vol C Tables 4.2.6.8 and 6.1.1.4'
Cl Cl 0.1484 0.1585 'International Tables Vol C Tables 4.2.6.8 and 6.1.1.4'
Cu Cu 0.3201 1.2651 'International Tables Vol C Tables 4.2.6.8 and 6.1.1.4'

loop_
_geom_angle_atom_site_label_1
_geom_angle_atom_site_label_2
_geom_angle_atom_site_label_3
_geom_angle
O1 Cu1 N1 94.58(14)
O1 Cu1 N3 95.98(13)
N1 Cu1 N3 158.53(18)
O1 Cu1 N2 178.41(14)
N1 Cu1 N2 84.90(16)
N3 Cu1 N2 85.00(16)
O1 Cu1 O2 90.43(13)
N1 Cu1 O2 107.76(14)
N3 Cu1 O2 90.82(17)
N2 Cu1 O2 88.30(15)
C1 O1 Cu1 124.5(3)
O1 C1 C2 117.3(4)
O1 C1 C6 124.7(4)
C2 C1 C6 118.0(4)
O7 C2 C3 125.1(4)
O7 C2 C1 113.6(4)
C3 C2 C1 121.3(5)
C2 C3 C4 119.6(5)
C2 C3 H3 117(3)
C4 C3 H3 123(3)
C5 C4 C3 120.4(5)
C5 C4 H4 122(3)
C3 C4 H4 117(3)
C4 C5 C6 121.6(5)
C4 C5 H5 123(3)
C6 C5 H5 115(3)
C1 C6 C5 119.1(5)
C1 C6 C7 123.6(4)
C5 C6 C7 117.2(4)
N1 C7 C6 125.0(4)
N1 C7 H7 123(3)
C6 C7 H7 112(3)
C7 N1 C8 121.2(4)
C7 N1 Cu1 125.8(3)
C8 N1 Cu1 112.9(3)
N1 C8 C9 108.8(4)
N1 C8 H8A 109.9
C9 C8 H8A 109.9
N1 C8 H8B 109.9
C9 C8 H8B 109.9
H8A C8 H8B 108.3
N2 C9 C8 109.9(4)
N2 C9 H9A 109.7
C8 C9 H9A 109.7
N2 C9 H9B 109.7
C8 C9 H9B 109.7
H9A C9 H9B 108.2
C10 N2 C9 117.6(4)
C10 N2 Cu1 109.9(3)
C9 N2 Cu1 105.7(3)
C10 N2 H2N 111(3)
C9 N2 H2N 108(3)
Cu1 N2 H2N 105(3)
N2 C10 C11 108.3(4)
N2 C10 H10A 110.0
C11 C10 H10A 110.0
N2 C10 H10B 110.0
C11 C10 H10B 110.0
H10A C10 H10B 108.4
N3 C11 C10 108.8(4)
N3 C11 H11A 108(2)
C10 C11 H11A 111(2)
N3 C11 H11B 113(4)
C10 C11 H11B 114(4)
H11A C11 H11B 102(4)
C11 N3 Cu1 108.1(3)
C11 N3 H3N1 110(3)
Cu1 N3 H3N1 111(3)
C11 N3 H3N2 115(4)
Cu1 N3 H3N2 109(4)
H3N1 N3 H3N2 103(5)
O7 C12 H12A 111(4)
O7 C12 H12B 113(3)
H12A C12 H12B 109(4)
O7 C12 H12C 108(4)
H12A C12 H12C 113(5)
H12B C12 H12C 104(5)
C2 O7 C12 118.0(4)
Cu1 O2 H2W1 109(4)
Cu1 O2 H2W2 120(4)
H2W1 O2 H2W2 103(6)
O5 Cl1 O6 114.6(4)
O5 Cl1 O4 115.5(4)
O6 Cl1 O4 108.8(4)
O5 Cl1 O3 104.5(5)
O6 Cl1 O3 109.2(6)
O4 Cl1 O3 103.5(4)

loop_
_geom_bond_atom_site_label_1
_geom_bond_atom_site_label_2
_geom_bond_distance
Cu1 O1 1.909(3)
Cu1 N1 1.936(4)
Cu1 N3 1.988(4)
Cu1 N2 2.028(4)
Cu1 O2 2.424(3)
O1 C1 1.316(5)
C1 C2 1.411(6)
C1 C6 1.417(6)
C2 O7 1.368(6)
C2 C3 1.393(6)
C3 C4 1.408(9)
C3 H3 0.94(6)
C4 C5 1.341(9)
C4 H4 1.01(5)
C5 C6 1.430(7)
C5 H5 1.04(6)
C6 C7 1.434(7)
C7 N1 1.269(6)
C7 H7 1.04(5)
N1 C8 1.488(6)
C8 C9 1.493(8)
C8 H8A 0.9700
C8 H8B 0.9700
C9 N2 1.469(6)
C9 H9A 0.9700
C9 H9B 0.9700
N2 C10 1.468(6)
N2 H2N 0.81(4)
C10 C11 1.514(8)
C10 H10A 0.9700
C10 H10B 0.9700
C11 N3 1.485(6)
C11 H11A 1.03(4)
C11 H11B 0.75(5)
N3 H3N1 0.80(5)
N3 H3N2 0.79(6)
C12 O7 1.436(6)
C12 H12A 1.08(6)
C12 H12B 1.08(6)
C12 H12C 0.81(6)
O2 H2W1 0.66(5)
O2 H2W2 0.82(7)
Cl1 O5 1.340(5)
Cl1 O6 1.365(5)
Cl1 O4 1.434(4)
Cl1 O3 1.484(7)
